data_4110866
loop_
_publ_author_name
'Rosa E. Bulo'
'Florian Allaart'
'Andreas W. Ehlers'
'Franciscus J. J. de Kanter'
'Marius Schakel'
'Martin Lutz'
'Anthony L. Spek'
'Koop Lammertsma'

_publ_contact_author_address
; Bijvoet Center for Biomolecular Research
  Dep. Crystal and Structural Chemistry
  Utrecht University
  Padualaan 8
  3584 CH Utrecht
  The Netherlands
;
_publ_contact_author_email m.lutz@chem.uu.nl
_publ_contact_author_fax '[+31] 30 2533940'
_publ_contact_author_name 'Martin Lutz'
_publ_contact_author_phone '[+31] 30 2533902'
_publ_section_title
;
 Circumambulatory Rearrangement with Characteristics of a 2:1 Covalent
 Molecular Bevel Gear
;
_journal_name_full 'Journal of the American Chemical Society'
_journal_page_first 12169
_journal_page_last 12173
_journal_paper_doi 10.1021/ja0627895
_journal_volume 128
_journal_year 2006
_chemical_formula_moiety 'C14 H11 O5 P W'
_chemical_formula_sum 'C14 H11 O5 P W'
_chemical_formula_weight 474.05
_chemical_name_systematic
; 
 ? 
;
_space_group_IT_number 33
_symmetry_cell_setting orthorhombic
_symmetry_space_group_name_Hall 'P 2c -2n'
_symmetry_space_group_name_H-M 'P n a 21'
_atom_sites_solution_hydrogens difmap
_atom_sites_solution_primary heavy
_atom_sites_solution_secondary difmap
_audit_creation_method SHELXL-97
_cell_angle_alpha 90.00
_cell_angle_beta 90.00
_cell_angle_gamma 90.00
_cell_formula_units_Z 4
_cell_length_a 18.9367(11)
_cell_length_b 11.9364(5)
_cell_length_c 6.8799(4)
_cell_measurement_reflns_used 24201
_cell_measurement_temperature 110(2)
_cell_measurement_theta_max 27.49
_cell_measurement_theta_min 1.71
_cell_volume 1555.11(14)
_computing_cell_refinement Peakref
_computing_data_collection 'Nonius COLLECT'
_computing_data_reduction 'EvalCCD, Sadabs'
_computing_structure_refinement 'SHELXL-97 (Sheldrick, 1997)'
_computing_structure_solution 'DIRDIF-99 (Beurskens et al., 1999)'
_diffrn_ambient_temperature 110(2)
_diffrn_measured_fraction_theta_full 1.000
_diffrn_measured_fraction_theta_max 1.000
_diffrn_measurement_device_type 'Nonius KappaCCD'
_diffrn_measurement_method '\f and \w scans'
_diffrn_radiation_monochromator graphite
_diffrn_radiation_source 'rotating anode'
_diffrn_radiation_type MoK\a
_diffrn_radiation_wavelength 0.71073
_diffrn_reflns_av_R_equivalents 0.0378
_diffrn_reflns_av_sigmaI/netI 0.0189
_diffrn_reflns_limit_h_max 24
_diffrn_reflns_limit_h_min -24
_diffrn_reflns_limit_k_max 15
_diffrn_reflns_limit_k_min -15
_diffrn_reflns_limit_l_max 8
_diffrn_reflns_limit_l_min -8
_diffrn_reflns_number 39727
_diffrn_reflns_theta_full 27.50
_diffrn_reflns_theta_max 27.50
_diffrn_reflns_theta_min 2.02
_exptl_absorpt_coefficient_mu 7.547
_exptl_absorpt_correction_T_max 0.64
_exptl_absorpt_correction_T_min 0.30
_exptl_absorpt_correction_type multi-scan
_exptl_crystal_colour colourless
_exptl_crystal_density_diffrn 2.025
_exptl_crystal_description needle
_exptl_crystal_F_000 896
_exptl_crystal_size_max 0.57
_exptl_crystal_size_mid 0.12
_exptl_crystal_size_min 0.06
_refine_diff_density_max 0.363
_refine_diff_density_min -0.867
_refine_diff_density_rms 0.081
_refine_ls_abs_structure_details 'Flack H D (1983), Acta Cryst. A39, 876-881'
_refine_ls_abs_structure_Flack -0.006(6)
_refine_ls_extinction_method none
_refine_ls_goodness_of_fit_ref 1.065
_refine_ls_hydrogen_treatment mixed
_refine_ls_matrix_type full
_refine_ls_number_parameters 199
_refine_ls_number_reflns 3561
_refine_ls_number_restraints 1
_refine_ls_restrained_S_all 1.065
_refine_ls_R_factor_all 0.0221
_refine_ls_R_factor_gt 0.0148
_refine_ls_shift/su_max 0.001
_refine_ls_shift/su_mean 0.000
_refine_ls_structure_factor_coef Fsqd
_refine_ls_weighting_details 'calc w=1/[\s^2^(Fo^2^)+(0.0077P)^2^+0.5708P] where P=(Fo^2^+2Fc^2^)/3'
_refine_ls_weighting_scheme calc
_refine_ls_wR_factor_gt 0.0252
_refine_ls_wR_factor_ref 0.0269
_reflns_number_gt 3154
_reflns_number_total 3561
_reflns_threshold_expression I>2\s(I)
_cod_data_source_file ja0627895si20060501_050610_1.cif
_cod_data_source_block s3624a
_cod_database_code 4110866

loop_
_symmetry_equiv_pos_as_xyz
'x, y, z'
'-x, -y, z+1/2'
'-x+1/2, y+1/2, z+1/2'
'x+1/2, -y+1/2, z'

loop_
_atom_site_label
_atom_site_type_symbol
_atom_site_fract_x
_atom_site_fract_y
_atom_site_fract_z
_atom_site_U_iso_or_equiv
_atom_site_adp_type
_atom_site_occupancy
_atom_site_symmetry_multiplicity
_atom_site_calc_flag
_atom_site_refinement_flags
W1 W 0.330328(4) 0.504343(7) 0.50823(6) 0.01353(3) Uani 1 1 d .
P1 P 0.39168(3) 0.32492(5) 0.58266(10) 0.01338(14) Uani 1 1 d .
O1 O 0.26566(11) 0.73995(16) 0.3968(4) 0.0359(6) Uani 1 1 d .
O2 O 0.40348(11) 0.50178(14) 0.0909(3) 0.0254(5) Uani 1 1 d .
O3 O 0.46070(11) 0.62795(16) 0.7089(3) 0.0254(5) Uani 1 1 d .
O4 O 0.24640(12) 0.51052(17) 0.9115(3) 0.0339(5) Uani 1 1 d .
O5 O 0.20390(11) 0.35808(18) 0.3365(3) 0.0335(6) Uani 1 1 d .
C1 C 0.40092(15) 0.2549(2) 0.8183(4) 0.0144(6) Uani 1 1 d .
H1 H 0.3793(13) 0.293(2) 0.918(4) 0.013(7) Uiso 1 1 d .
C2 C 0.38995(15) 0.1317(2) 0.8365(4) 0.0169(6) Uani 1 1 d .
H2 H 0.3500 0.1018 0.7711 0.020 Uiso 1 1 calc R
C3 C 0.42937(14) 0.0595(2) 0.9329(4) 0.0186(6) Uani 1 1 d .
H3 H 0.4120 -0.0151 0.9355 0.022 Uiso 1 1 calc R
C4 C 0.49597(14) 0.0774(2) 1.0368(5) 0.0212(7) Uani 1 1 d .
H4 H 0.4969 0.0519 1.1676 0.025 Uiso 1 1 calc R
C5 C 0.55534(14) 0.1244(2) 0.9727(4) 0.0209(7) Uani 1 1 d .
H5 H 0.5931 0.1282 1.0634 0.025 Uiso 1 1 calc R
C6 C 0.56959(14) 0.1708(2) 0.7807(4) 0.0179(6) Uani 1 1 d .
H6 H 0.6113 0.1440 0.7196 0.022 Uiso 1 1 calc R
C7 C 0.53269(13) 0.2454(2) 0.6783(4) 0.0172(6) Uani 1 1 d .
H7 H 0.5490 0.2603 0.5503 0.021 Uiso 1 1 calc R
C8 C 0.46874(14) 0.3080(2) 0.7423(4) 0.0150(6) Uani 1 1 d .
H8 H 0.4772(13) 0.373(2) 0.801(4) 0.009(7) Uiso 1 1 d .
C9 C 0.39768(15) 0.2153(2) 0.4003(4) 0.0197(6) Uani 1 1 d .
H9A H 0.4217 0.1500 0.4558 0.030 Uiso 1 1 calc R
H9B H 0.4245 0.2429 0.2883 0.030 Uiso 1 1 calc R
H9C H 0.3501 0.1939 0.3584 0.030 Uiso 1 1 calc R
C10 C 0.28796(14) 0.6532(2) 0.4373(4) 0.0218(7) Uani 1 1 d .
C11 C 0.37839(14) 0.5026(2) 0.2431(5) 0.0187(6) Uani 1 1 d .
C12 C 0.41365(14) 0.5854(2) 0.6362(4) 0.0169(6) Uani 1 1 d .
C13 C 0.27731(15) 0.5067(2) 0.7693(5) 0.0218(6) Uani 1 1 d .
C14 C 0.24873(15) 0.4120(2) 0.3954(4) 0.0204(6) Uani 1 1 d .

loop_
_atom_site_aniso_label
_atom_site_aniso_U_11
_atom_site_aniso_U_22
_atom_site_aniso_U_33
_atom_site_aniso_U_23
_atom_site_aniso_U_13
_atom_site_aniso_U_12
W1 0.01303(4) 0.01168(4) 0.01589(5) 0.00094(8) -0.00255(9) 0.00078(4)
P1 0.0152(3) 0.0114(3) 0.0135(3) 0.0008(3) -0.0012(3) 0.0002(3)
O1 0.0248(11) 0.0171(11) 0.0658(16) 0.0096(11) -0.0087(12) 0.0010(9)
O2 0.0327(11) 0.0253(11) 0.0184(10) -0.0016(10) 0.0008(9) -0.0027(9)
O3 0.0273(12) 0.0261(11) 0.0229(13) -0.0016(9) -0.0053(10) -0.0076(10)
O4 0.0308(12) 0.0408(14) 0.0301(13) -0.0028(11) 0.0088(10) 0.0049(10)
O5 0.0249(12) 0.0316(12) 0.0441(15) -0.0066(11) -0.0080(11) -0.0052(10)
C1 0.0158(14) 0.0146(13) 0.0129(15) 0.0011(11) 0.0016(12) 0.0034(11)
C2 0.0169(14) 0.0154(13) 0.0183(16) 0.0026(12) 0.0044(12) 0.0002(11)
C3 0.0243(15) 0.0131(13) 0.0184(15) 0.0016(11) 0.0069(12) 0.0005(11)
C4 0.0334(15) 0.0162(11) 0.014(2) -0.0003(13) -0.0017(14) 0.0075(11)
C5 0.0249(14) 0.0163(12) 0.021(2) -0.0015(12) -0.0076(13) 0.0059(10)
C6 0.0148(14) 0.0149(13) 0.0240(17) -0.0061(13) -0.0020(12) 0.0016(11)
C7 0.0173(14) 0.0151(13) 0.0192(16) -0.0031(12) 0.0004(12) -0.0033(11)
C8 0.0187(14) 0.0101(13) 0.0163(15) 0.0001(12) -0.0031(12) -0.0002(11)
C9 0.0218(15) 0.0177(14) 0.0197(16) -0.0032(12) -0.0009(13) 0.0001(12)
C10 0.0136(14) 0.0211(15) 0.0307(17) 0.0040(12) -0.0043(12) -0.0037(11)
C11 0.0186(13) 0.0148(12) 0.0226(15) 0.0012(14) -0.0082(12) 0.0008(13)
C12 0.0224(15) 0.0131(13) 0.0153(16) 0.0042(11) 0.0024(12) 0.0043(12)
C13 0.0171(13) 0.0217(14) 0.0266(16) 0.0014(14) -0.0001(13) 0.0019(13)
C14 0.0233(16) 0.0158(14) 0.0220(17) 0.0027(12) 0.0009(13) 0.0036(12)

loop_
_atom_type_symbol
_atom_type_description
_atom_type_scat_dispersion_real
_atom_type_scat_dispersion_imag
_atom_type_scat_source
C C 0.0033 0.0016 'International Tables Vol C Tables 4.2.6.8 and 6.1.1.4'
H H 0.0000 0.0000 'International Tables Vol C Tables 4.2.6.8 and 6.1.1.4'
O O 0.0106 0.0060 'International Tables Vol C Tables 4.2.6.8 and 6.1.1.4'
P P 0.1023 0.0942 'International Tables Vol C Tables 4.2.6.8 and 6.1.1.4'
W W -0.8490 6.8722 'International Tables Vol C Tables 4.2.6.8 and 6.1.1.4'

loop_
_geom_angle_atom_site_label_1
_geom_angle_atom_site_label_2
_geom_angle_atom_site_label_3
_geom_angle
C10 W1 C11 88.28(11)
C10 W1 C12 89.68(10)
C11 W1 C12 92.61(11)
C10 W1 C14 94.74(10)
C11 W1 C14 89.56(11)
C12 W1 C14 175.14(10)
C10 W1 C13 90.30(12)
C11 W1 C13 177.30(11)
C12 W1 C13 89.67(11)
C14 W1 C13 88.28(12)
C10 W1 P1 175.37(8)
C11 W1 P1 88.10(7)
C12 W1 P1 87.61(7)
C14 W1 P1 88.11(8)
C13 W1 P1 93.43(8)
C9 P1 C1 106.05(13)
C9 P1 C8 106.52(13)
C1 P1 C8 49.11(12)
C9 P1 W1 120.45(9)
C1 P1 W1 128.24(9)
C8 P1 W1 126.00(9)
C2 C1 C8 123.8(2)
C2 C1 P1 120.7(2)
C8 C1 P1 65.63(14)
C2 C1 H1 111.1(16)
C8 C1 H1 115.4(16)
P1 C1 H1 113.2(16)
C3 C2 C1 127.4(3)
C3 C2 H2 116.3
C1 C2 H2 116.3
C2 C3 C4 129.6(3)
C2 C3 H3 115.2
C4 C3 H3 115.2
C5 C4 C3 128.8(3)
C5 C4 H4 115.6
C3 C4 H4 115.6
C4 C5 C6 128.1(3)
C4 C5 H5 116.0
C6 C5 H5 116.0
C7 C6 C5 129.5(3)
C7 C6 H6 115.3
C5 C6 H6 115.3
C6 C7 C8 127.2(3)
C6 C7 H7 116.4
C8 C7 H7 116.4
C7 C8 C1 125.2(2)
C7 C8 P1 121.6(2)
C1 C8 P1 65.27(14)
C7 C8 H8 115.3(17)
C1 C8 H8 111.0(16)
P1 C8 H8 108.5(17)
P1 C9 H9A 109.5
P1 C9 H9B 109.5
H9A C9 H9B 109.5
P1 C9 H9C 109.5
H9A C9 H9C 109.5
H9B C9 H9C 109.5
O1 C10 W1 178.0(2)
O2 C11 W1 177.9(2)
O3 C12 W1 178.3(2)
O4 C13 W1 177.7(3)
O5 C14 W1 177.9(3)

loop_
_geom_bond_atom_site_label_1
_geom_bond_atom_site_label_2
_geom_bond_distance
W1 C10 2.010(3)
W1 C11 2.039(3)
W1 C12 2.049(3)
W1 C14 2.051(3)
W1 C13 2.058(3)
W1 P1 2.4897(7)
P1 C9 1.816(3)
P1 C1 1.832(3)
P1 C8 1.838(3)
O1 C10 1.152(3)
O2 C11 1.150(4)
O3 C12 1.141(3)
O4 C13 1.141(4)
O5 C14 1.140(3)
C1 C2 1.490(4)
C1 C8 1.525(4)
C1 H1 0.92(3)
C2 C3 1.319(4)
C2 H2 0.9500
C3 C4 1.465(4)
C3 H3 0.9500
C4 C5 1.332(4)
C4 H4 0.9500
C5 C6 1.457(4)
C5 H5 0.9500
C6 C7 1.333(4)
C6 H6 0.9500
C7 C8 1.490(4)
C7 H7 0.9500
C8 H8 0.89(3)
C9 H9A 0.9800
C9 H9B 0.9800
C9 H9C 0.9800

loop_
_geom_torsion_atom_site_label_1
_geom_torsion_atom_site_label_2
_geom_torsion_atom_site_label_3
_geom_torsion_atom_site_label_4
_geom_torsion
C11 W1 P1 C9 -42.36(13)
C12 W1 P1 C9 -135.06(13)
C14 W1 P1 C9 47.26(14)
C13 W1 P1 C9 135.41(14)
C11 W1 P1 C1 166.98(14)
C12 W1 P1 C1 74.29(14)
C14 W1 P1 C1 -103.40(14)
C13 W1 P1 C1 -15.24(14)
C11 W1 P1 C8 104.22(14)
C12 W1 P1 C8 11.53(14)
C14 W1 P1 C8 -166.16(14)
C13 W1 P1 C8 -78.00(14)
C9 P1 C1 C2 -18.0(3)
C8 P1 C1 C2 -116.2(3)
W1 P1 C1 C2 135.87(19)
C9 P1 C1 C8 98.17(16)
W1 P1 C1 C8 -107.91(15)
C8 C1 C2 C3 55.8(4)
P1 C1 C2 C3 135.5(3)
C1 C2 C3 C4 -4.3(5)
C2 C3 C4 C5 -52.7(5)
C3 C4 C5 C6 0.0(4)
C4 C5 C6 C7 51.6(4)
C5 C6 C7 C8 5.1(5)
C6 C7 C8 C1 -55.7(4)
C6 C7 C8 P1 -136.1(3)
C2 C1 C8 C7 -0.5(4)
P1 C1 C8 C7 -112.4(3)
C2 C1 C8 P1 111.8(3)
C9 P1 C8 C7 20.4(2)
C1 P1 C8 C7 117.6(3)
W1 P1 C8 C7 -129.93(18)
C9 P1 C8 C1 -97.17(17)
W1 P1 C8 C1 112.51(14)
